data_7012222
loop_
_publ_author_name
'Telfer, Shane G.'
'Bernardinelli, G\'erald'
'Williams, Alan F.'

_publ_section_title
;
 Iron and cobalt complexes of
 5,5'-di(methylene-N-aminoacidyl)-2,2'-bipyridyl ligands: ligand design
 for diastereoselectivity and anion bindingElectronic supplementary
 information (ESI) available: 1H NMR spectrum of [Co(1)3]3+ as a
 function of pH; 2D NOESY 1H NMR spectrum of [Co(1)3Cl2]+; 2D ROESY 1H
 NMR spectrum of [Co(1)3]3+. See
 http://www.rsc.org/suppdata/dt/b2/b208934c/
;
_journal_issue 3
_journal_name_full 'Dalton Transactions'
_journal_page_first 435
_journal_paper_doi 10.1039/b208934c
_journal_year 2003
_chemical_formula_moiety
;
Co (C22 H32 N4 O4)3 Cl2 (Cl O4)7 (H2 O)12 (C2 H6 O)2
;
_chemical_formula_sum 'C70 H132 Cl9 Co N12 O54'
_chemical_formula_weight 2384.1
_chemical_name_systematic
;
tris(5,5'-di(methyl-N-valine)-2,2'-bipyridyl)cobalt(III)dichloride
heptaperchlorate dodecahydrate diethanol
;
_space_group_IT_number 5
_symmetry_cell_setting monoclinic
_symmetry_space_group_name_Hall 'C 2y'
_symmetry_space_group_name_H-M 'C 1 2 1'
_audit_conform_dict_name cif_core.dic
_audit_conform_dict_version 2.0.1
_audit_creation_date 2001-01-23
_audit_creation_method from_xtal_archive_file_using_CIFIO
_audit_update_record 2001-11-19
_cell_angle_alpha 90.00000
_cell_angle_beta 110.184(8)
_cell_angle_gamma 90.00000
_cell_formula_units_Z 2
_cell_length_a 14.4363(9)
_cell_length_b 20.2358(8)
_cell_length_c 20.0112(14)
_cell_measurement_reflns_used 8001
_cell_measurement_temperature 200
_cell_measurement_theta_max 26.0
_cell_measurement_theta_min 4.0
_cell_volume 5486.9(6)
_computing_cell_refinement 'CELL (Stoe & Cie, 1999)'
_computing_data_collection 'EXPOSE (Stoe & Cie, 1999)'
_computing_data_reduction 'XRED (Stoe & Cie, 1999)'
_computing_molecular_graphics xtal_gx3
_computing_publication_material xtal_BONDLA_CIFIO
_computing_structure_refinement xtal_CRYLSQ
_computing_structure_solution Multan_87
_diffrn_detector_area_resol_mean 6
_diffrn_measurement_device_type 'Stoe Ipds'
_diffrn_measurement_method \f
_diffrn_radiation_type MoK\a
_diffrn_radiation_wavelength .71073
_diffrn_reflns_av_R_equivalents .058
_diffrn_reflns_limit_h_max 17
_diffrn_reflns_limit_h_min -17
_diffrn_reflns_limit_k_max 24
_diffrn_reflns_limit_k_min -24
_diffrn_reflns_limit_l_max 24
_diffrn_reflns_limit_l_min -24
_diffrn_reflns_number 34570
_diffrn_reflns_theta_max 25.97
_diffrn_standards_decay_% 0
_exptl_absorpt_coefficient_mu .47
_exptl_absorpt_correction_T_max .9580
_exptl_absorpt_correction_T_min .8811
_exptl_absorpt_correction_type numerical
_exptl_absorpt_process_details 'XRED; Stoe & Cie, 1999'
_exptl_crystal_colour yellow
_exptl_crystal_density_diffrn 1.443
_exptl_crystal_density_meas ?
_exptl_crystal_description prism
_exptl_crystal_size_max .32
_exptl_crystal_size_mid .17
_exptl_crystal_size_min .12
_refine_diff_density_max .686
_refine_diff_density_min -.555
_refine_ls_abs_structure_details Flack_xabs_refined
_refine_ls_abs_structure_Flack -.00(3)
_refine_ls_extinction_method none
_refine_ls_goodness_of_fit_ref 2.39
_refine_ls_number_parameters 657
_refine_ls_number_reflns 7000
_refine_ls_R_factor_gt .051
_refine_ls_shift/su_max .00029
_refine_ls_structure_factor_coef F
_refine_ls_weighting_details \w=1/[\s^2^(Fo)+0.0002(Fo^2^)]
_refine_ls_weighting_scheme calc
_refine_ls_wR_factor_ref .057
_reflns_number_gt 7000
_reflns_number_total 10617
_reflns_threshold_expression 'refl observed if Fo > 4.0 \s(Fo)'
_cod_data_source_file b208934c.txt
_cod_data_source_block FLET
_cod_depositor_comments
;
The following automatic conversions were performed:

'_exptl_crystal_density_meas' value 'not_measured' was changed to '?'
- the value is perceived as not measured.

Automatic conversion script
Id: cif_fix_values 3008 2015-01-20 13:52:24Z robertas 
;
_cod_original_cell_volume 5486.9(7)
_cod_original_sg_symbol_H-M 'C 2'
_cod_original_formula_sum 'C70 H132 N12 O54 Cl9 Co'
_cod_database_code 7012222

loop_
_symmetry_equiv_pos_as_xyz
+x,+y,+z
-x,+y,-z
1/2+x,1/2+y,+z
1/2-x,1/2+y,-z

loop_
_atom_site_label
_atom_site_fract_x
_atom_site_fract_y
_atom_site_fract_z
_atom_site_U_iso_or_equiv
_atom_site_occupancy
_atom_site_adp_type
Co .50000 .50000 .00000 .0318(7) 1.00000 Uani
O1a 1.1117(5) .5536(4) .1332(4) .060(4) 1.00000 Uani
O2a 1.1626(5) .6457(4) .1990(4) .059(4) 1.00000 Uani
O3a .2044(6) .2447(4) -.3363(4) .066(5) 1.00000 Uani
O4a .0613(7) .2137(5) -.3294(6) .098(6) 1.00000 Uani
N1a .6344(4) .4984(5) -.0012(3) .036(3) 1.00000 Uani
N2a .4778(6) .4312(4) -.0706(4) .032(4) 1.00000 Uani
N3a .9324(5) .5549(4) .1441(4) .041(4) 1.00000 Uani
N4a .2223(5) .3489(4) -.2486(4) .041(4) 1.00000 Uani
C1a .7081(6) .5373(5) .0350(5) .038(4) 1.00000 Uani
C2a .8011(6) .5347(5) .0278(5) .042(5) 1.00000 Uani
C3a .8143(6) .4876(6) -.0199(5) .048(5) 1.00000 Uani
C4a .7393(7) .4468(5) -.0564(5) .048(5) 1.00000 Uani
C5a .6479(6) .4525(5) -.0466(5) .036(4) 1.00000 Uani
C6a .5600(6) .4131(5) -.0867(5) .036(4) 1.00000 Uani
C7a .5577(6) .3641(5) -.1341(5) .041(4) 1.00000 Uani
C8a .4699(8) .3304(5) -.1673(6) .043(5) 1.00000 Uani
C9a .3863(6) .3483(4) -.1524(5) .036(4) 1.00000 Uani
C10a .3931(6) .3981(4) -.1032(4) .034(4) 1.00000 Uani
C11a .8806(6) .5812(5) .0695(5) .048(5) 1.00000 Uani
C12a 1.0085(6) .6027(5) .1908(5) .041(5) 1.00000 Uani
C13a 1.0993(7) .5979(5) .1705(5) .047(5) 1.00000 Uani
C14a 1.0268(7) .5859(6) .2695(6) .056(6) 1.00000 Uani
C15a 1.0809(10) .5216(6) .2916(6) .078(7) 1.00000 Uani
C16a 1.0813(8) .6423(6) .3207(6) .066(7) 1.00000 Uani
C17a .2897(7) .3123(5) -.1839(5) .044(5) 1.00000 Uani
C18a .1227(7) .3175(5) -.2798(5) .048(5) 1.00000 Uani
C19a .1357(8) .2543(6) -.3178(6) .058(6) 1.00000 Uani
C20a .0505(7) .3661(6) -.3309(6) .066(6) 1.00000 Uani
C21a .0746(11) .3816(8) -.3964(8) .092(9) 1.00000 Uani
C22a -.0563(9) .3426(8) -.3511(8) .098(9) 1.00000 Uani
O1b .7188(7) .7087(5) .3811(5) .079(5) 1.00000 Uani
O2b .7079(8) .6553(6) .4741(5) .101(7) 1.00000 Uani
N1b .5249(6) .5712(5) .0694(5) .038(5) 1.00000 Uani
N2b .6857(6) .6031(4) .2990(4) .046(4) 1.00000 Uani
C1b .5449(6) .5644(5) .1393(5) .041(5) 1.00000 Uani
C2b .5542(6) .6209(5) .1833(5) .046(5) 1.00000 Uani
C3b .5414(8) .6828(6) .1513(6) .053(6) 1.00000 Uani
C4b .5188(7) .6889(5) .0795(6) .053(6) 1.00000 Uani
C5b .5125(6) .6332(5) .0391(5) .042(5) 1.00000 Uani
C6b .5766(7) .6110(6) .2615(6) .053(6) 1.00000 Uani
C7b .7113(7) .5908(6) .3770(5) .051(5) 1.00000 Uani
C8b .7104(8) .6588(7) .4109(6) .058(6) 1.00000 Uani
C9b .8105(8) .5548(7) .4069(6) .066(7) 1.00000 Uani
C10b .8944(9) .5986(8) .4055(7) .081(8) 1.00000 Uani
C11b .8283(10) .5275(8) .4810(7) .088(8) 1.00000 Uani
Cl1 .77950(12) .50215(17) .21804(10) .0438(9) 1.00000 Uani
Cl1c .78530(18) .72437(14) .18548(16) .0648(15) 1.00000 Uani
O1c .7689(8) .6593(5) .1539(7) .101(7) 1.00000 Uani
O2c .8882(6) .7392(5) .2103(6) .094(6) 1.00000 Uani
O3c .7330(7) .7723(5) .1332(6) .108(7) 1.00000 Uani
O4c .7495(7) .7265(6) .2430(5) .103(7) 1.00000 Uani
Cl1d .06078(19) .37107(14) -.10708(14) .0595(13) 1.00000 Uani
O1d .1471(7) .3937(4) -.1214(5) .085(6) 1.00000 Uani
O2d .0018(8) .3303(5) -.1629(5) .092(6) 1.00000 Uani
O3d .0904(7) .3357(5) -.0411(5) .083(5) 1.00000 Uani
O4d .0041(6) .4276(4) -.1009(5) .068(5) 1.00000 Uani
Cl1e .5863(3) .41078(17) .33397(16) .0713(17) 1.00000 Uani
O1e .4881(7) .3918(8) .3117(6) .150(10) 1.00000 Uani
O2e .5960(10) .4569(6) .2840(6) .119(8) 1.00000 Uani
O3e .6511(8) .3597(7) .3368(6) .123(8) 1.00000 Uani
O4e .6068(10) .4414(6) .4021(6) .119(8) 1.00000 Uani
Cl1f .50000 .23175(19) .00000 .062(2) 1.00000 Uani
O1f .4257(9) .2742(7) .0017(6) .143(9) 1.00000 Uani
O2f .5398(10) .1956(8) .0593(8) .198(12) 1.00000 Uani
O1g .407(3) .5912(15) .3462(16) .143(9) .50000 Uiso
O1g' .450(3) .6152(19) .4168(18) .164(11) .50000 Uiso
C1g .4004(14) .5672(10) .4027(8) .117(12) 1.00000 Uani
C2g .3735(18) .509(3) .422(3) .26(3) 1.00000 Uani
O1w .3637(6) .5090(8) .2165(6) .113(7) 1.00000 Uani
O2w .2128(8) .4154(7) .2029(6) .114(8) 1.00000 Uani
O3w .3191(6) .6424(6) .1665(6) .097(6) 1.00000 Uani
O4w .2721(7) .7108(6) .0360(6) .105(7) 1.00000 Uani
O5w .7711(14) .2686(8) .4712(7) .172(12) 1.00000 Uani
O6w .696(3) .3627(17) .5230(15) .157(10) .50000 Uiso
O7w .3162(17) .3352(12) .3417(12) .114(7) .50000 Uiso
H02a 1.22422 .64286 .17851 .05000 1.00000 Uiso
H04a .06515 .17601 -.36803 .05000 1.00000 Uiso
H1a .69606 .57294 .07195 .05000 1.00000 Uiso
H3a .88526 .48387 -.02758 .05000 1.00000 Uiso
H4a .74990 .41005 -.09284 .05000 1.00000 Uiso
H7a .62388 .35170 -.14590 .05000 1.00000 Uiso
H8a .46682 .29037 -.20454 .05000 1.00000 Uiso
H9a .32769 .41092 -.09051 .05000 1.00000 Uiso
H111a .93425 .58670 .04260 .05000 1.00000 Uiso
H112a .84800 .62911 .07272 .05000 1.00000 Uiso
H031a .87719 .54546 .16878 .05000 1.00000 Uiso
H032a .96944 .50886 .14037 .05000 1.00000 Uiso
H12a .98358 .65393 .18327 .05000 1.00000 Uiso
H14a .95383 .58047 .27368 .05000 1.00000 Uiso
H151a 1.15533 .52651 .29011 .05000 1.00000 Uiso
H152a 1.08480 .50949 .34560 .05000 1.00000 Uiso
H153a 1.04260 .48201 .25572 .05000 1.00000 Uiso
H161a 1.08526 .63024 .37468 .05000 1.00000 Uiso
H162a 1.15579 .64726 .31919 .05000 1.00000 Uiso
H163a 1.04212 .68894 .30467 .05000 1.00000 Uiso
H171a .30364 .26280 -.19966 .05000 1.00000 Uiso
H172a .25390 .30881 -.14413 .05000 1.00000 Uiso
H041a .21280 .39935 -.23299 .05000 1.00000 Uiso
H042a .25706 .34982 -.28910 .05000 1.00000 Uiso
H18a .09179 .30497 -.23885 .05000 1.00000 Uiso
H20a .05916 .41216 -.30112 .05000 1.00000 Uiso
H211a .06441 .33734 -.42918 .05000 1.00000 Uiso
H212a .02529 .42041 -.42650 .05000 1.00000 Uiso
H213a .15074 .39838 -.38200 .05000 1.00000 Uiso
H221a -.10559 .38139 -.38121 .05000 1.00000 Uiso
H222a -.06647 .29832 -.38389 .05000 1.00000 Uiso
H223a -.07378 .33134 -.30357 .05000 1.00000 Uiso
H02b .71205 .70480 .49675 .05000 1.00000 Uiso
H1b .55409 .51517 .16288 .05000 1.00000 Uiso
H3b .54938 .72695 .18401 .05000 1.00000 Uiso
H4b .50595 .73757 .05460 .05000 1.00000 Uiso
H61b .54451 .65589 .27426 .05000 1.00000 Uiso
H62b .52866 .56913 .26042 .05000 1.00000 Uiso
H021b .71147 .56141 .27564 .05000 1.00000 Uiso
H022b .72272 .64805 .29176 .05000 1.00000 Uiso
H7b .65867 .55839 .38875 .05000 1.00000 Uiso
H9b .80730 .51264 .37233 .05000 1.00000 Uiso
H101b .90153 .63965 .44226 .05000 1.00000 Uiso
H102b .96241 .56988 .42227 .05000 1.00000 Uiso
H103b .88159 .61823 .35237 .05000 1.00000 Uiso
H111b .89632 .49876 .49773 .05000 1.00000 Uiso
H112b .83544 .56853 .51772 .05000 1.00000 Uiso
H113b .76766 .49585 .48199 .05000 1.00000 Uiso

loop_
_atom_site_aniso_label
_atom_site_aniso_U_11
_atom_site_aniso_U_22
_atom_site_aniso_U_33
_atom_site_aniso_U_12
_atom_site_aniso_U_13
_atom_site_aniso_U_23
Co .0284(7) .0262(8) .0386(8) .00000 .0088(6) .00000
O1a .045(4) .054(5) .087(5) -.005(3) .032(4) -.016(4)
O2a .045(4) .065(5) .068(5) -.020(4) .020(4) -.010(4)
O3a .061(5) .068(6) .064(5) .006(4) .018(4) -.019(4)
O4a .081(6) .066(6) .146(8) -.031(5) .039(6) -.044(6)
N1a .032(3) .035(4) .036(3) -.001(5) .006(3) .004(5)
N2a .030(4) .028(5) .036(5) .005(4) .009(4) .006(4)
N3a .031(4) .044(5) .047(5) -.005(3) .013(4) .001(4)
N4a .041(4) .030(5) .040(4) .003(3) .000(3) -.004(3)
C1a .033(5) .034(5) .044(5) -.001(4) .010(4) .007(4)
C2a .033(5) .051(6) .043(5) -.000(4) .013(4) .010(5)
C3a .033(4) .067(9) .042(5) .002(5) .013(4) .008(5)
C4a .038(5) .058(7) .048(6) .005(5) .015(5) .001(5)
C5a .034(4) .039(5) .030(5) .001(4) .007(4) .003(4)
C6a .035(4) .032(5) .041(5) .004(4) .012(4) .007(4)
C7a .040(5) .042(5) .042(5) .007(4) .015(4) -.002(5)
C8a .042(6) .037(6) .045(6) .010(5) .008(5) -.007(5)
C9a .038(5) .033(5) .034(5) .001(4) .006(4) -.003(4)
C10a .037(4) .027(5) .036(5) -.003(4) .012(4) .004(4)
C11a .037(5) .052(6) .050(6) -.010(4) .008(4) .011(5)
C12a .030(4) .037(6) .053(6) -.005(4) .011(4) .002(4)
C13a .037(5) .045(6) .059(6) -.008(4) .014(5) .008(5)
C14a .051(6) .065(7) .052(6) -.012(5) .019(5) .003(5)
C15a .091(8) .069(10) .060(7) -.013(6) .009(6) .018(6)
C16a .060(7) .069(8) .063(7) -.017(6) .015(6) -.009(6)
C17a .049(5) .034(5) .043(5) -.005(4) .009(4) -.003(4)
C18a .044(5) .043(6) .049(6) -.000(4) .004(4) -.004(4)
C19a .060(7) .051(7) .049(6) -.010(5) .003(5) -.006(5)
C20a .048(6) .057(7) .072(7) .008(6) -.007(5) -.012(6)
C21a .084(10) .078(10) .079(9) .014(8) -.016(8) .014(7)
C22a .050(7) .111(12) .108(11) .018(7) -.004(7) -.031(9)
O1b .105(7) .065(6) .069(5) -.001(5) .029(5) -.023(5)
O2b .139(9) .113(8) .077(7) -.003(7) .069(6) -.023(6)
N1b .026(4) .035(6) .047(6) .000(4) .005(4) -.001(4)
N2b .049(5) .043(5) .045(5) -.002(4) .017(4) -.010(4)
C1b .030(4) .041(6) .048(6) -.001(4) .010(4) -.015(4)
C2b .029(4) .053(7) .052(6) -.001(4) .007(4) -.021(5)
C3b .042(6) .046(7) .064(8) .004(5) .008(5) -.019(5)
C4b .050(6) .023(5) .077(8) .009(4) .011(5) -.001(5)
C5b .033(5) .030(5) .056(5) .002(4) .005(4) -.004(4)
C6b .039(5) .061(7) .060(7) -.002(5) .017(5) -.021(5)
C7b .049(6) .060(7) .045(6) -.007(5) .017(5) -.012(5)
C8b .063(7) .069(8) .046(6) -.008(6) .022(5) -.011(6)
C9b .069(7) .081(9) .046(6) .007(6) .014(5) -.007(6)
C10b .052(7) .117(13) .071(8) .001(7) .016(6) .010(8)
C11b .080(8) .106(12) .070(8) -.010(7) .014(6) .007(7)
Cl1 .0439(10) .0372(10) .0536(11) -.0015(14) .0209(8) -.0028(14)
Cl1c .0551(14) .0466(15) .103(3) .0022(12) .0403(14) .0107(14)
O1c .107(7) .049(6) .172(10) -.009(5) .077(7) -.027(6)
O2c .055(5) .074(7) .157(9) -.001(4) .044(5) .025(6)
O3c .085(6) .077(7) .151(9) .009(5) .024(6) .046(6)
O4c .098(7) .139(9) .092(7) -.033(7) .059(6) -.009(6)
Cl1d .0721(15) .0396(14) .0760(16) -.0099(12) .0371(13) -.0042(12)
O1d .097(6) .068(6) .123(7) -.025(5) .081(6) -.016(5)
O2d .129(8) .060(6) .091(6) -.038(6) .045(6) -.020(5)
O3d .099(7) .068(6) .086(6) .003(5) .037(5) .027(5)
O4d .067(5) .043(5) .096(6) .006(4) .030(4) -.003(4)
Cl1e .0719(18) .075(2) .0716(18) -.0108(15) .0312(14) -.0135(15)
O1e .062(6) .277(19) .118(8) -.049(8) .039(6) .019(10)
O2e .192(12) .079(7) .112(8) -.040(7) .086(8) -.013(6)
O3e .119(9) .165(11) .096(7) .053(8) .052(7) .007(8)
O4e .167(11) .111(9) .090(7) -.026(8) .058(7) -.041(6)
Cl1f .068(3) .051(3) .058(3) .00000 .0099(18) .00000
O1f .136(10) .158(11) .119(9) .055(9) .023(8) -.058(8)
O2f .136(10) .204(16) .183(13) -.046(10) -.035(9) .158(13)
C1g .163(16) .133(14) .068(9) -.073(13) .055(10) .005(9)
C2g .128(17) .24(4) .41(5) .01(3) .08(3) .16(5)
O1w .071(5) .121(10) .131(7) -.002(7) .015(5) -.026(8)
O2w .102(7) .132(10) .120(8) .019(7) .054(6) .015(7)
O3w .051(5) .126(9) .122(8) -.018(5) .042(5) -.004(6)
O4w .086(7) .115(9) .114(8) -.011(6) .035(6) .019(7)
O5w .278(19) .143(12) .096(8) .001(12) .066(10) .044(8)

loop_
_atom_type_symbol
_atom_type_scat_source
_atom_type_scat_dispersion_real
_atom_type_scat_dispersion_imag
C Int._Tables_Vol_IV_Tables_2.2B_and_2.3.1 .002 .002
H Int._Tables_Vol_IV_Tables_2.2B_and_2.3.1 0 0
N Int._Tables_Vol_IV_Tables_2.2B_and_2.3.1 .004 .003
O Int._Tables_Vol_IV_Tables_2.2B_and_2.3.1 .008 .006
Cl Int._Tables_Vol_IV_Tables_2.2B_and_2.3.1 .132 .159
Co Int._Tables_Vol_IV_Tables_2.2B_and_2.3.1 .299 .973

loop_
_geom_angle_atom_site_label_1
_geom_angle_atom_site_label_2
_geom_angle_atom_site_label_3
_geom_angle_site_symmetry_1
_geom_angle_site_symmetry_2
_geom_angle_site_symmetry_3
_geom_angle
_geom_angle_publ_flag
Cl1 Co Cl1 1_555 1_555 2_655 178.96(6) .
N1a Co N2a . . . 83.9(4) .
N1a Co N1b . . . 94.7(4) .
N1a Co N1a . . 2_655 178.1(5) .
N1a Co N2a . . 2_655 94.7(4) .
N1a Co N1b . . 2_655 86.7(4) .
N2a Co N1b . . . 177.9(4) .
N2a Co N1a . . 2_655 94.7(4) .
N2a Co N2a . . 2_655 87.7(4) .
N2a Co N1b . . 2_655 93.9(4) .
N1b Co N1a . . 2_655 86.7(4) .
N1b Co N2a . . 2_655 93.9(4) .
N1b Co N1b . . 2_655 84.5(4) .
N1a Co N2a 2_655 . 2_655 83.9(4) .
N1a Co N1b 2_655 . 2_655 94.7(4) .
N2a Co N1b 2_655 . 2_655 177.9(4) .
C13a O2a H02a . . . 109.2(8) .
C19a O4a H04a . . . 108.8(11) .
Co N1a C1a . . . 127.0(7) .
Co N1a C5a . . . 113.0(6) .
C1a N1a C5a . . . 119.9(7) .
Co N2a C6a . . . 115.0(6) .
Co N2a C10a . . . 127.3(7) .
C6a N2a C10a . . . 117.7(8) .
C11a N3a C12a . . . 112.9(7) .
C11a N3a H031a . . . 108.6(6) .
C12a N3a H031a . . . 108.6(7) .
C17a N4a C18a . . . 112.9(7) .
C17a N4a H041a . . . 108.6(6) .
C18a N4a H041a . . . 108.6(7) .
N1a C1a C2a . . . 122.8(9) .
C1a C2a C3a . . . 117.0(8) .
C1a C2a C11a . . . 119.8(9) .
C3a C2a C11a . . . 123.1(9) .
C2a C3a C4a . . . 120.4(9) .
C3a C4a C5a . . . 119.3(9) .
N1a C5a C4a . . . 120.4(7) .
N1a C5a C6a . . . 115.9(8) .
C4a C5a C6a . . . 123.6(8) .
N2a C6a C5a . . . 112.1(8) .
N2a C6a C7a . . . 122.6(7) .
C5a C6a C7a . . . 125.4(8) .
C6a C7a C8a . . . 119.3(9) .
C7a C8a C9a . . . 119.0(9) .
C8a C9a C10a . . . 119.3(8) .
C8a C9a C17a . . . 122.1(8) .
C10a C9a C17a . . . 118.5(8) .
N2a C10a C9a . . . 122.2(9) .
N3a C11a C2a . . . 110.6(8) .
N3a C12a C13a . . . 107.7(8) .
N3a C12a C14a . . . 108.7(8) .
C13a C12a C14a . . . 113.8(7) .
O1a C13a O2a . . . 125.3(10) .
O1a C13a C12a . . . 122.7(9) .
O2a C13a C12a . . . 112.0(9) .
C12a C14a C15a . . . 112.3(10) .
C12a C14a C16a . . . 112.3(9) .
C15a C14a C16a . . . 110.4(8) .
N4a C17a C9a . . . 110.5(7) .
N4a C18a C19a . . . 107.3(8) .
N4a C18a C20a . . . 109.8(8) .
C19a C18a C20a . . . 112.1(8) .
O3a C19a O4a . . . 124.4(11) .
O3a C19a C18a . . . 123.3(10) .
O4a C19a C18a . . . 112.2(11) .
C18a C20a C21a . . . 114.0(10) .
C18a C20a C22a . . . 111.6(10) .
C21a C20a C22a . . . 110.5(10) .
C8b O2b H02b . . . 110.0(11) .
Co N1b C1b . . . 126.2(7) .
Co N1b C5b . . . 113.3(7) .
C1b N1b C5b . . . 120.3(9) .
C6b N2b C7b . . . 112.3(8) .
C6b N2b H021b . . . 108.8(7) .
C7b N2b H021b . . . 108.8(7) .
N1b C1b C2b . . . 120.3(9) .
C1b C2b C3b . . . 118.2(10) .
C1b C2b C6b . . . 118.6(9) .
C3b C2b C6b . . . 123.2(10) .
C2b C3b C4b . . . 120.8(10) .
C3b C4b C5b . . . 119.2(9) .
N1b C5b C4b . . . 121.1(9) .
N1b C5b C5b . . 2_655 114.4(8) .
C4b C5b C5b . . 2_655 124.5(9) .
N2b C6b C2b . . . 110.4(9) .
N2b C7b C8b . . . 106.0(8) .
N2b C7b C9b . . . 110.4(9) .
C8b C7b C9b . . . 113.7(8) .
O1b C8b O2b . . . 125.4(12) .
O1b C8b C7b . . . 121.1(11) .
O2b C8b C7b . . . 113.2(11) .
C7b C9b C10b . . . 111.2(10) .
C7b C9b C11b . . . 112.1(11) .
C10b C9b C11b . . . 111.4(9) .
O1c Cl1c O2c . . . 109.7(6) .
O1c Cl1c O3c . . . 109.4(6) .
O1c Cl1c O4c . . . 109.4(8) .
O2c Cl1c O3c . . . 109.5(6) .
O2c Cl1c O4c . . . 109.8(6) .
O3c Cl1c O4c . . . 108.9(7) .
O1d Cl1d O2d . . . 110.7(7) .
O1d Cl1d O3d . . . 109.7(6) .
O1d Cl1d O4d . . . 108.7(5) .
O2d Cl1d O3d . . . 110.1(6) .
O2d Cl1d O4d . . . 109.1(5) .
O3d Cl1d O4d . . . 108.4(6) .
O1e Cl1e O2e . . . 107.2(8) .
O1e Cl1e O3e . . . 114.2(9) .
O1e Cl1e O4e . . . 106.1(8) .
O2e Cl1e O3e . . . 107.1(8) .
O2e Cl1e O4e . . . 110.5(7) .
O3e Cl1e O4e . . . 111.6(7) .
O1f Cl1f O2f . . . 114.5(9) .
O1f Cl1f O1f . . 2_655 103.2(9) .
O1f Cl1f O2f . . 2_655 105.1(8) .
O2f Cl1f O1f . . 2_655 105.1(8) .
O2f Cl1f O2f . . 2_655 114.0(10) .
O1f Cl1f O2f 2_655 . 2_655 114.5(9) .

loop_
_geom_bond_atom_site_label_1
_geom_bond_atom_site_label_2
_geom_bond_site_symmetry_1
_geom_bond_site_symmetry_2
_geom_bond_distance
_geom_bond_publ_flag
Co Cl1 . . 4.8137(15) .
Co N1a . . 1.949(6) .
Co N2a . . 1.930(8) .
Co N1b . . 1.947(9) .
Co N1a . 2_655 1.949(6) .
Co N2a . 2_655 1.930(8) .
Co N1b . 2_655 1.947(9) .
O1a C13a . . 1.219(13) .
O2a C13a . . 1.318(11) .
O2a H02a . . 1.101(8) .
O3a C19a . . 1.188(16) .
O4a C19a . . 1.307(14) .
O4a H04a . . 1.101(11) .
N1a C1a . . 1.320(11) .
N1a C5a . . 1.361(12) .
N2a C6a . . 1.381(13) .
N2a C10a . . 1.349(10) .
N3a C11a . . 1.517(11) .
N3a C12a . . 1.519(10) .
N4a C17a . . 1.517(10) .
N4a C18a . . 1.498(11) .
C1a C2a . . 1.399(13) .
C2a C3a . . 1.406(14) .
C2a C11a . . 1.496(12) .
C3a C4a . . 1.357(12) .
C4a C5a . . 1.403(13) .
C5a C6a . . 1.479(11) .
C6a C7a . . 1.364(13) .
C7a C8a . . 1.390(12) .
C8a C9a . . 1.389(15) .
C9a C10a . . 1.387(12) .
C9a C17a . . 1.506(12) .
C12a C13a . . 1.504(14) .
C12a C14a . . 1.542(14) .
C14a C15a . . 1.504(16) .
C14a C16a . . 1.554(15) .
C18a C19a . . 1.532(15) .
C18a C20a . . 1.537(13) .
C20a C21a . . 1.50(3) .
C20a C22a . . 1.529(16) .
O1b C8b . . 1.199(16) .
O2b C8b . . 1.280(16) .
O2b H02b . . 1.093(11) .
N1b C1b . . 1.335(13) .
N1b C5b . . 1.378(12) .
N2b C6b . . 1.501(11) .
N2b C7b . . 1.494(12) .
C1b C2b . . 1.420(14) .
C2b C3b . . 1.388(16) .
C2b C6b . . 1.498(15) .
C3b C4b . . 1.365(17) .
C4b C5b . . 1.373(14) .
C5b C5b . 2_655 1.479(14) .
C7b C8b . . 1.536(17) .
C7b C9b . . 1.532(15) .
C9b C10b . . 1.508(19) .
C9b C11b . . 1.519(18) .
Cl1c O1c . . 1.445(10) .
Cl1c O2c . . 1.427(9) .
Cl1c O3c . . 1.435(10) .
Cl1c O4c . . 1.415(12) .
Cl1d O1d . . 1.445(11) .
Cl1d O2d . . 1.413(9) .
Cl1d O3d . . 1.432(9) .
Cl1d O4d . . 1.437(9) .
Cl1e O1e . . 1.385(11) .
Cl1e O2e . . 1.410(13) .
Cl1e O3e . . 1.381(14) .
Cl1e O4e . . 1.432(12) .
Cl1f O1f . . 1.385(15) .
Cl1f O2f . . 1.343(15) .
Cl1f O1f . 2_655 1.385(15) .
Cl1f O2f . 2_655 1.343(15) .

loop_
_geom_hbond_atom_site_label_D
_geom_hbond_atom_site_label_H
_geom_hbond_atom_site_label_A
_geom_hbond_site_symmetry_D
_geom_hbond_site_symmetry_H
_geom_hbond_site_symmetry_A
_geom_hbond_distance_DH
_geom_hbond_distance_HA
_geom_hbond_distance_DA
_geom_hbond_angle_DHA
N3a H031a Cl1 . . . 1.09 2.17 3.234(9) 166
N4a H041a Cl1 2_655 2_655 1_555 1.09 2.10 3.163(8) 164
N2b H021b Cl1 . . . 1.09 2.12 3.185(9) 163

loop_
_geom_torsion_atom_site_label_1
_geom_torsion_atom_site_label_2
_geom_torsion_atom_site_label_3
_geom_torsion_atom_site_label_4
_geom_torsion_site_symmetry_1
_geom_torsion_site_symmetry_2
_geom_torsion_site_symmetry_3
_geom_torsion_site_symmetry_4
_geom_torsion
_geom_torsion_publ_flag
N2a Co N1a C1a . . . . 177.0(8) .
N2a Co N1a C5a . . . . -1.0(6) .
N1b Co N1a C1a . . . . -1.5(8) .
N1b Co N1a C5a . . . . -179.5(7) .
N1a Co N1a C1a 2_655 . . . -139(7) .
N1a Co N1a C5a 2_655 . . . 43(7) .
N2a Co N1a C1a 2_655 . . . -95.8(8) .
N2a Co N1a C5a 2_655 . . . 86.1(7) .
N1b Co N1a C1a 2_655 . . . 82.7(8) .
N1b Co N1a C5a 2_655 . . . -95.3(7) .
N1a Co N2a C6a . . . . 1.4(7) .
N1a Co N2a C10a . . . . 178.8(8) .
N1b Co N2a C6a . . . . 48(8) .
N1b Co N2a C10a . . . . -135(8) .
N1a Co N2a C6a 2_655 . . . -177.3(7) .
N1a Co N2a C10a 2_655 . . . .1(8) .
N2a Co N2a C6a 2_655 . . . -93.6(7) .
N2a Co N2a C10a 2_655 . . . 83.8(8) .
N1b Co N2a C6a 2_655 . . . 87.7(7) .
N1b Co N2a C10a 2_655 . . . -94.9(8) .
N1a Co N1b C1b . . . . -97.6(8) .
N1a Co N1b C5b . . . . 87.2(7) .
N2a Co N1b C1b . . . . -144(8) .
N2a Co N1b C5b . . . . 41(8) .
N1a Co N1b C1b 2_655 . . . 81.1(8) .
N1a Co N1b C5b 2_655 . . . -94.0(7) .
N2a Co N1b C1b 2_655 . . . -2.5(8) .
N2a Co N1b C5b 2_655 . . . -177.7(7) .
N1b Co N1b C1b 2_655 . . . 176.2(8) .
N1b Co N1b C5b 2_655 . . . 1.0(7) .
N1a Co N1b C5b . . 2_655 2_655 -94.0(7) .
N2a Co N1b C5b . . 2_655 2_655 -177.7(7) .
N1b Co N1b C5b . . 2_655 2_655 1.0(7) .
N1a Co N1b C5b 2_655 . 2_655 2_655 87.2(7) .
N2a Co N1b C5b 2_655 . 2_655 2_655 41(8) .
H02a O2a C13a O1a . . . . 6.9(13) .
H02a O2a C13a C12a . . . . -174.6(7) .
H04a O4a C19a O3a . . . . -11.9(14) .
H04a O4a C19a C18a . . . . 165.8(8) .
Co N1a C1a C2a . . . . -176.5(7) .
C5a N1a C1a C2a . . . . 1.4(13) .
Co N1a C5a C4a . . . . 177.1(7) .
Co N1a C5a C6a . . . . .4(10) .
C1a N1a C5a C4a . . . . -1.1(13) .
C1a N1a C5a C6a . . . . -177.7(8) .
Co N2a C6a C5a . . . . -1.5(9) .
Co N2a C6a C7a . . . . 178.4(7) .
C10a N2a C6a C5a . . . . -179.2(7) .
C10a N2a C6a C7a . . . . .7(12) .
Co N2a C10a C9a . . . . -178.6(6) .
C6a N2a C10a C9a . . . . -1.3(12) .
C12a N3a C11a C2a . . . . -175.4(8) .
H031a N3a C11a C2a . . . . -54.9(10) .
C11a N3a C12a C13a . . . . -78.0(9) .
C11a N3a C12a C14a . . . . 158.2(8) .
H031a N3a C12a C13a . . . . 161.5(7) .
H031a N3a C12a C14a . . . . 37.7(9) .
C18a N4a C17a C9a . . . . -176.7(8) .
H041a N4a C17a C9a . . . . -56.2(10) .
C17a N4a C18a C19a . . . . -73.4(10) .
C17a N4a C18a C20a . . . . 164.6(9) .
H041a N4a C18a C19a . . . . 166.1(7) .
H041a N4a C18a C20a . . . . 44.1(10) .
N1a C1a C2a C3a . . . . -.6(13) .
N1a C1a C2a C11a . . . . 178.9(8) .
C1a C2a C3a C4a . . . . -.4(13) .
C11a C2a C3a C4a . . . . -179.9(9) .
C1a C2a C11a N3a . . . . 83.0(10) .
C3a C2a C11a N3a . . . . -97.5(11) .
C2a C3a C4a C5a . . . . .6(14) .
C3a C4a C5a N1a . . . . .1(13) .
C3a C4a C5a C6a . . . . 176.5(9) .
N1a C5a C6a N2a . . . . .7(11) .
N1a C5a C6a C7a . . . . -179.2(8) .
C4a C5a C6a N2a . . . . -175.8(8) .
C4a C5a C6a C7a . . . . 4.3(14) .
N2a C6a C7a C8a . . . . -.8(13) .
C5a C6a C7a C8a . . . . 179.1(9) .
C6a C7a C8a C9a . . . . 1.4(14) .
C7a C8a C9a C10a . . . . -1.9(13) .
C7a C8a C9a C17a . . . . -177.5(8) .
C8a C9a C10a N2a . . . . 1.9(13) .
C17a C9a C10a N2a . . . . 177.6(8) .
C8a C9a C17a N4a . . . . -97.7(10) .
C10a C9a C17a N4a . . . . 86.7(10) .
N3a C12a C13a O1a . . . . -12.8(12) .
N3a C12a C13a O2a . . . . 168.6(7) .
C14a C12a C13a O1a . . . . 107.8(10) .
C14a C12a C13a O2a . . . . -70.7(10) .
N3a C12a C14a C15a . . . . 70.0(10) .
N3a C12a C14a C16a . . . . -164.9(8) .
C13a C12a C14a C15a . . . . -50.1(11) .
C13a C12a C14a C16a . . . . 75.1(11) .
N4a C18a C19a O3a . . . . -20.3(13) .
N4a C18a C19a O4a . . . . 162.0(8) .
C20a C18a C19a O3a . . . . 100.3(11) .
C20a C18a C19a O4a . . . . -77.5(12) .
N4a C18a C20a C21a . . . . 66.6(12) .
N4a C18a C20a C22a . . . . -167.4(10) .
C19a C18a C20a C21a . . . . -52.5(13) .
C19a C18a C20a C22a . . . . 73.6(13) .
H02b O2b C8b O1b . . . . 1.8(16) .
H02b O2b C8b C7b . . . . 176.4(8) .
Co N1b C1b C2b . . . . -175.3(7) .
C5b N1b C1b C2b . . . . -.4(13) .
Co N1b C5b C4b . . . . 174.4(7) .
Co N1b C5b C5b . . . 2_655 -2.7(10) .
C1b N1b C5b C4b . . . . -1.1(13) .
C1b N1b C5b C5b . . . 2_655 -178.1(8) .
C7b N2b C6b C2b . . . . -178.1(8) .
H021b N2b C6b C2b . . . . -57.7(10) .
C6b N2b C7b C8b . . . . -80.5(10) .
C6b N2b C7b C9b . . . . 155.9(9) .
H021b N2b C7b C8b . . . . 159.1(8) .
H021b N2b C7b C9b . . . . 35.5(10) .
N1b C1b C2b C3b . . . . .4(13) .
N1b C1b C2b C6b . . . . 179.9(8) .
C1b C2b C3b C4b . . . . 1.0(15) .
C6b C2b C3b C4b . . . . -178.5(10) .
C1b C2b C6b N2b . . . . 84.2(10) .
C3b C2b C6b N2b . . . . -96.3(11) .
C2b C3b C4b C5b . . . . -2.4(16) .
C3b C4b C5b N1b . . . . 2.5(14) .
C3b C4b C5b C5b . . . 2_655 179.3(9) .
N1b C5b C5b N1b . . 2_655 2_655 3.5(11) .
C4b C5b C5b N1b . . 2_655 2_655 -173.4(9) .
N2b C7b C8b O1b . . . . -20.7(13) .
N2b C7b C8b O2b . . . . 164.4(9) .
C9b C7b C8b O1b . . . . 100.7(12) .
C9b C7b C8b O2b . . . . -74.1(13) .
N2b C7b C9b C10b . . . . 67.7(12) .
N2b C7b C9b C11b . . . . -166.8(9) .
C8b C7b C9b C10b . . . . -51.3(13) .
C8b C7b C9b C11b . . . . 74.1(13) .
Co N1b C5b C5b . 2_655 2_655 . -2.7(10) .
